data_7134873
loop_
_publ_author_name
'Wu, Qing'
'Han, Yingna'
'Tang, Tian'
'Zhang, Shuwei'
'Yu, Xiuzhao'
'Zhao, Guofeng'
'Hu, Weiming'
'Wang, Lei'

_publ_section_title
;
 Palladium-catalyzed tandem cyclization reaction: access to
 isoxazoline-benzofuran bis-heterocycles.
;
_journal_issue 69
_journal_name_full 'Chemical communications (Cambridge, England)'
_journal_page_first 12928
_journal_page_last 12931
_journal_paper_doi 10.1039/d5cc02682b
_journal_volume 61
_journal_year 2025
_chemical_formula_moiety 'C23 H19 N O2'
_chemical_formula_sum 'C23 H19 N O2'
_chemical_formula_weight 341.39
_space_group_crystal_system monoclinic
_space_group_IT_number 14
_space_group_name_Hall '-P 2ybc'
_space_group_name_H-M_alt 'P 1 21/c 1'
_atom_sites_solution_hydrogens geom
_atom_sites_solution_primary iterative
_audit_creation_date 2024-07-25
_audit_creation_method
;
Olex2 1.5
(compiled 2024.02.16 svn.r378c4104 for OlexSys, GUI svn.r6928)
;
_audit_update_record
;
2025-05-08 deposited with the CCDC.	2025-07-14 downloaded from the CCDC.
;
_cell_angle_alpha 90
_cell_angle_beta 101.037(2)
_cell_angle_gamma 90
_cell_formula_units_Z 4
_cell_length_a 18.3859(7)
_cell_length_b 8.7208(3)
_cell_length_c 11.3513(4)
_cell_measurement_reflns_used 4939
_cell_measurement_temperature 100
_cell_measurement_theta_max 68.128
_cell_measurement_theta_min 5.635
_cell_volume 1786.40(11)
_computing_cell_refinement 'SAINT V8.38A (Bruker, 2018)'
_computing_data_reduction 'SAINT V8.38A (Bruker, 2018)'
_computing_molecular_graphics 'Olex2 1.5 (Dolomanov et al., 2009)'
_computing_publication_material 'Olex2 1.5 (Dolomanov et al., 2009)'
_computing_structure_refinement 'SHELXL 2018/3 (Sheldrick, 2015)'
_computing_structure_solution 'olex2.solve 1.5 (Bourhis et al., 2015)'
_diffrn_ambient_temperature 100
_diffrn_measured_fraction_theta_full 0.997
_diffrn_measured_fraction_theta_max 0.997
_diffrn_measurement_device_type 'Bruker APEX-II CCD'
_diffrn_radiation_type CuK\a
_diffrn_radiation_wavelength 1.54184
_diffrn_reflns_av_R_equivalents 0.1344
_diffrn_reflns_av_unetI/netI 0.0684
_diffrn_reflns_Laue_measured_fraction_full 0.997
_diffrn_reflns_Laue_measured_fraction_max 0.997
_diffrn_reflns_limit_h_max 21
_diffrn_reflns_limit_h_min -21
_diffrn_reflns_limit_k_max 8
_diffrn_reflns_limit_k_min -10
_diffrn_reflns_limit_l_max 12
_diffrn_reflns_limit_l_min -13
_diffrn_reflns_number 13878
_diffrn_reflns_point_group_measured_fraction_full 0.997
_diffrn_reflns_point_group_measured_fraction_max 0.997
_diffrn_reflns_theta_full 66.590
_diffrn_reflns_theta_max 66.590
_diffrn_reflns_theta_min 5.634
_diffrn_source_current 1.1
_diffrn_source_power 0.05500000000000001
_diffrn_source_voltage 50.0
_exptl_absorpt_coefficient_mu 0.641
_exptl_absorpt_correction_T_max 1
_exptl_absorpt_correction_T_min 0.7469
_exptl_absorpt_correction_type multi-scan
_exptl_crystal_colour colourless
_exptl_crystal_colour_primary colourless
_exptl_crystal_density_diffrn 1.269
_exptl_crystal_description BLOCK
_exptl_crystal_F_000 720
_exptl_crystal_size_max 0.35
_exptl_crystal_size_mid 0.33
_exptl_crystal_size_min 0.25
_refine_diff_density_max 0.213
_refine_diff_density_min -0.182
_refine_diff_density_rms 0.044
_refine_ls_extinction_coef 0.022(2)
_refine_ls_extinction_expression Fc^*^=kFc[1+0.001xFc^2^\l^3^/sin(2\q)]^-1/4^
_refine_ls_extinction_method 'SHELXL-2018/3 (Sheldrick 2018)'
_refine_ls_goodness_of_fit_ref 1.024
_refine_ls_hydrogen_treatment constr
_refine_ls_matrix_type full
_refine_ls_number_parameters 237
_refine_ls_number_reflns 3139
_refine_ls_number_restraints 0
_refine_ls_restrained_S_all 1.024
_refine_ls_R_factor_all 0.0762
_refine_ls_R_factor_gt 0.0614
_refine_ls_shift/su_max 0.000
_refine_ls_shift/su_mean 0.000
_refine_ls_structure_factor_coef Fsqd
_refine_ls_weighting_details 'w=1/[\s^2^(Fo^2^)+(0.0976P)^2^+0.3415P] where P=(Fo^2^+2Fc^2^)/3'
_refine_ls_weighting_scheme calc
_refine_ls_wR_factor_gt 0.1636
_refine_ls_wR_factor_ref 0.1839
_reflns_Friedel_coverage 0.000
_reflns_number_gt 2410
_reflns_number_total 3139
_reflns_threshold_expression 'I > 2\s(I)'
_cod_data_source_file d5cc02682b2.cif
_cod_data_source_block 20240725_lyl_0m_pl
_cod_depositor_comments 'Adding full bibliography for 7134873.cif.'
_cod_database_code 7134873
_shelx_shelxl_version_number 2018/3
_shelx_space_group_comment
;
The symmetry employed for this shelxl refinement is uniquely defined
by the following loop, which should always be used as a source of
symmetry information in preference to the above space-group names.
They are only intended as comments.
;
_shelx_estimated_absorpt_t_max 0.856
_shelx_estimated_absorpt_t_min 0.807
_olex2_refinement_description
;
1. Fixed Uiso
 At 1.2 times of:
  All C(H) groups, All C(H,H) groups
 At 1.5 times of:
  All C(H,H,H) groups
2.a Secondary CH2 refined with riding coordinates:
 C15(H15A,H15B), C12(H12A,H12B)
2.b Aromatic/amide H refined with riding coordinates:
 C9(H9), C7(H7), C1(H1), C6(H6), C17(H17), C2(H2), C4(H4), C3(H3), C20(H20),
 C23(H23), C22(H22), C21(H21)
2.c Idealised Me refined as rotating group:
 C14(H14A,H14B,H14C)
;
_olex2_submission_special_instructions 'No special instructions were received'

loop_
_space_group_symop_operation_xyz
'x, y, z'
'-x, y+1/2, -z+1/2'
'-x, -y, -z'
'x, -y-1/2, z-1/2'

loop_
_atom_site_label
_atom_site_type_symbol
_atom_site_fract_x
_atom_site_fract_y
_atom_site_fract_z
_atom_site_U_iso_or_equiv
_atom_site_adp_type
_atom_site_occupancy
_atom_site_site_symmetry_order
_atom_site_calc_flag
_atom_site_refinement_flags_posn
_atom_site_refinement_flags_adp
_atom_site_refinement_flags_occupancy
_atom_site_disorder_assembly
_atom_site_disorder_group
O1 O 0.39457(8) 0.79973(16) 0.11225(14) 0.0609(5) Uani 1 1 d . . . . .
O2 O 0.24598(9) 0.7069(2) -0.00261(13) 0.0664(5) Uani 1 1 d . . . . .
N1 N 0.46638(9) 0.82519(17) 0.09147(14) 0.0493(4) Uani 1 1 d . . . . .
C8 C 0.58915(11) 0.72409(19) 0.13581(16) 0.0464(5) Uani 1 1 d . . . . .
C11 C 0.51036(11) 0.7208(2) 0.14235(16) 0.0468(5) Uani 1 1 d . . . . .
C9 C 0.63870(11) 0.6302(2) 0.20670(17) 0.0484(5) Uani 1 1 d . . . . .
H9 H 0.621336 0.561077 0.259824 0.058 Uiso 1 1 calc R U . . .
C7 C 0.61520(13) 0.8280(2) 0.05622(19) 0.0569(6) Uani 1 1 d . . . . .
H7 H 0.581316 0.894321 0.006885 0.068 Uiso 1 1 calc R U . . .
C13 C 0.39355(12) 0.6597(2) 0.18585(19) 0.0538(5) Uani 1 1 d . . . . .
C16 C 0.26283(13) 0.5924(2) 0.08139(19) 0.0579(6) Uani 1 1 d . . . . .
C1 C 0.76785(13) 0.5379(3) 0.2763(2) 0.0641(6) Uani 1 1 d . . . . .
H1 H 0.751677 0.468656 0.330581 0.077 Uiso 1 1 calc R U . . .
C10 C 0.71543(12) 0.6331(2) 0.20304(17) 0.0503(5) Uani 1 1 d . . . . .
C15 C 0.34148(13) 0.5454(2) 0.1110(2) 0.0602(6) Uani 1 1 d . . . . .
H15A H 0.359112 0.526962 0.035079 0.072 Uiso 1 1 calc R U . . .
H15B H 0.344688 0.446854 0.154976 0.072 Uiso 1 1 calc R U . . .
C6 C 0.68811(14) 0.8324(3) 0.0507(2) 0.0636(6) Uani 1 1 d . . . . .
H6 H 0.704470 0.902081 -0.003058 0.076 Uiso 1 1 calc R U . . .
C5 C 0.74039(13) 0.7367(2) 0.12256(19) 0.0577(6) Uani 1 1 d . . . . .
C17 C 0.20217(15) 0.5467(3) 0.1203(2) 0.0708(7) Uani 1 1 d . . . . .
H17 H 0.199787 0.468661 0.177853 0.085 Uiso 1 1 calc R U . . .
C19 C 0.17096(13) 0.7327(3) -0.0150(2) 0.0638(6) Uani 1 1 d . . . . .
C12 C 0.47358(13) 0.6037(3) 0.2071(2) 0.0714(7) Uani 1 1 d . . . . .
H12A H 0.495675 0.601732 0.293777 0.086 Uiso 1 1 calc R U . . .
H12B H 0.477035 0.500079 0.172974 0.086 Uiso 1 1 calc R U . . .
C14 C 0.36850(15) 0.7077(3) 0.2993(2) 0.0717(7) Uani 1 1 d . . . . .
H14A H 0.403583 0.782374 0.342621 0.108 Uiso 1 1 calc R U . . .
H14B H 0.366444 0.617597 0.350191 0.108 Uiso 1 1 calc R U . . .
H14C H 0.319183 0.754285 0.278938 0.108 Uiso 1 1 calc R U . . .
C18 C 0.14177(14) 0.6365(3) 0.0596(2) 0.0693(7) Uani 1 1 d . . . . .
C2 C 0.84110(14) 0.5439(3) 0.2704(2) 0.0773(7) Uani 1 1 d . . . . .
H2 H 0.875691 0.480142 0.320934 0.093 Uiso 1 1 calc R U . . .
C4 C 0.81702(15) 0.7373(3) 0.1179(2) 0.0752(7) Uani 1 1 d . . . . .
H4 H 0.834686 0.804211 0.063609 0.090 Uiso 1 1 calc R U . . .
C3 C 0.86528(16) 0.6443(4) 0.1894(3) 0.0857(8) Uani 1 1 d . . . . .
H3 H 0.916309 0.647133 0.184794 0.103 Uiso 1 1 calc R U . . .
C20 C 0.13086(17) 0.8382(4) -0.0894(3) 0.0892(9) Uani 1 1 d . . . . .
H20 H 0.153229 0.902384 -0.139999 0.107 Uiso 1 1 calc R U . . .
C23 C 0.06545(17) 0.6479(5) 0.0593(3) 0.0989(10) Uani 1 1 d . . . . .
H23 H 0.042804 0.584101 0.109783 0.119 Uiso 1 1 calc R U . . .
C22 C 0.02470(19) 0.7519(5) -0.0146(4) 0.1108(12) Uani 1 1 d . . . . .
H22 H -0.027025 0.759201 -0.016171 0.133 Uiso 1 1 calc R U . . .
C21 C 0.05652(18) 0.8468(4) -0.0873(3) 0.1040(11) Uani 1 1 d . . . . .
H21 H 0.026583 0.919435 -0.136874 0.125 Uiso 1 1 calc R U . . .

loop_
_atom_site_aniso_label
_atom_site_aniso_U_11
_atom_site_aniso_U_22
_atom_site_aniso_U_33
_atom_site_aniso_U_23
_atom_site_aniso_U_13
_atom_site_aniso_U_12
O1 0.0611(9) 0.0528(8) 0.0647(9) 0.0218(7) 0.0016(7) 0.0090(7)
O2 0.0621(10) 0.0770(10) 0.0581(9) 0.0067(7) 0.0066(7) -0.0027(8)
N1 0.0582(10) 0.0412(8) 0.0437(9) 0.0045(6) -0.0028(7) 0.0016(7)
C8 0.0605(12) 0.0342(9) 0.0405(9) -0.0026(7) -0.0005(8) 0.0007(8)
C11 0.0583(12) 0.0361(9) 0.0403(9) 0.0018(7) -0.0048(8) 0.0022(8)
C9 0.0590(12) 0.0399(9) 0.0434(10) -0.0012(7) 0.0022(9) -0.0003(8)
C7 0.0703(14) 0.0471(11) 0.0487(11) 0.0063(8) 0.0001(10) -0.0003(9)
C13 0.0613(13) 0.0449(10) 0.0514(11) 0.0132(8) 0.0009(9) 0.0040(9)
C16 0.0670(14) 0.0513(11) 0.0521(11) -0.0063(9) 0.0030(10) -0.0013(10)
C1 0.0652(14) 0.0627(13) 0.0592(12) -0.0022(10) -0.0013(10) 0.0070(10)
C10 0.0570(12) 0.0454(10) 0.0451(10) -0.0095(8) 0.0012(9) 0.0018(8)
C15 0.0683(14) 0.0511(11) 0.0595(12) -0.0074(9) 0.0080(10) 0.0066(9)
C6 0.0748(16) 0.0606(13) 0.0554(12) 0.0069(10) 0.0121(11) -0.0076(11)
C5 0.0645(14) 0.0558(11) 0.0515(11) -0.0071(9) 0.0082(10) -0.0050(9)
C17 0.0734(16) 0.0703(14) 0.0678(14) 0.0078(11) 0.0115(12) -0.0115(12)
C19 0.0578(13) 0.0738(14) 0.0550(12) -0.0049(11) -0.0017(10) -0.0048(11)
C12 0.0614(14) 0.0617(13) 0.0870(17) 0.0352(12) 0.0040(12) 0.0068(10)
C14 0.101(2) 0.0618(13) 0.0468(12) 0.0024(10) 0.0011(12) -0.0018(12)
C18 0.0656(15) 0.0785(15) 0.0618(13) -0.0062(12) 0.0073(11) -0.0105(12)
C2 0.0590(15) 0.0919(18) 0.0761(16) -0.0036(14) 0.0003(12) 0.0154(13)
C4 0.0709(16) 0.0857(17) 0.0712(16) -0.0032(13) 0.0191(13) -0.0101(13)
C3 0.0631(16) 0.110(2) 0.0839(18) -0.0072(17) 0.0136(14) 0.0025(15)
C20 0.0767(19) 0.104(2) 0.0793(18) 0.0148(16) -0.0047(15) 0.0015(16)
C23 0.0660(18) 0.132(3) 0.099(2) 0.003(2) 0.0165(16) -0.0157(18)
C22 0.0612(18) 0.150(3) 0.115(3) -0.003(2) 0.0028(18) 0.0046(19)
C21 0.079(2) 0.121(3) 0.099(2) 0.004(2) -0.0166(18) 0.0152(19)

loop_
_atom_type_symbol
_atom_type_description
_atom_type_scat_dispersion_real
_atom_type_scat_dispersion_imag
_atom_type_scat_source
C C 0.0181 0.0091 'International Tables Vol C Tables 4.2.6.8 and 6.1.1.4'
H H 0.0000 0.0000 'International Tables Vol C Tables 4.2.6.8 and 6.1.1.4'
N N 0.0311 0.0180 'International Tables Vol C Tables 4.2.6.8 and 6.1.1.4'
O O 0.0492 0.0322 'International Tables Vol C Tables 4.2.6.8 and 6.1.1.4'

loop_
_geom_angle_atom_site_label_1
_geom_angle_atom_site_label_2
_geom_angle_atom_site_label_3
_geom_angle
_geom_angle_site_symmetry_1
_geom_angle_site_symmetry_3
_geom_angle_publ_flag
N1 O1 C13 109.83(14) . . ?
C16 O2 C19 106.14(17) . . ?
C11 N1 O1 110.21(16) . . ?
C9 C8 C11 120.85(18) . . ?
C9 C8 C7 119.1(2) . . ?
C7 C8 C11 119.99(17) . . ?
N1 C11 C8 120.60(17) . . ?
N1 C11 C12 113.71(19) . . ?
C8 C11 C12 125.68(16) . . ?
C8 C9 H9 119.1 . . ?
C8 C9 C10 121.75(19) . . ?
C10 C9 H9 119.1 . . ?
C8 C7 H7 119.9 . . ?
C6 C7 C8 120.2(2) . . ?
C6 C7 H7 119.9 . . ?
O1 C13 C15 107.41(16) . . ?
O1 C13 C12 103.72(17) . . ?
O1 C13 C14 106.98(17) . . ?
C15 C13 C12 111.27(19) . . ?
C14 C13 C15 113.33(19) . . ?
C14 C13 C12 113.4(2) . . ?
O2 C16 C15 116.08(19) . . ?
C17 C16 O2 110.8(2) . . ?
C17 C16 C15 133.2(2) . . ?
C10 C1 H1 119.4 . . ?
C2 C1 H1 119.4 . . ?
C2 C1 C10 121.1(2) . . ?
C9 C10 C5 118.37(18) . . ?
C1 C10 C9 122.7(2) . . ?
C1 C10 C5 118.9(2) . . ?
C13 C15 H15A 108.4 . . ?
C13 C15 H15B 108.4 . . ?
C16 C15 C13 115.36(17) . . ?
C16 C15 H15A 108.4 . . ?
C16 C15 H15B 108.4 . . ?
H15A C15 H15B 107.5 . . ?
C7 C6 H6 119.1 . . ?
C7 C6 C5 121.9(2) . . ?
C5 C6 H6 119.1 . . ?
C6 C5 C10 118.7(2) . . ?
C6 C5 C4 123.2(2) . . ?
C4 C5 C10 118.1(2) . . ?
C16 C17 H17 126.3 . . ?
C16 C17 C18 107.4(2) . . ?
C18 C17 H17 126.3 . . ?
C18 C19 O2 109.8(2) . . ?
C20 C19 O2 125.8(2) . . ?
C20 C19 C18 124.4(3) . . ?
C11 C12 C13 102.53(16) . . ?
C11 C12 H12A 111.3 . . ?
C11 C12 H12B 111.3 . . ?
C13 C12 H12A 111.3 . . ?
C13 C12 H12B 111.3 . . ?
H12A C12 H12B 109.2 . . ?
C13 C14 H14A 109.5 . . ?
C13 C14 H14B 109.5 . . ?
C13 C14 H14C 109.5 . . ?
H14A C14 H14B 109.5 . . ?
H14A C14 H14C 109.5 . . ?
H14B C14 H14C 109.5 . . ?
C19 C18 C17 105.9(2) . . ?
C19 C18 C23 117.6(3) . . ?
C23 C18 C17 136.5(3) . . ?
C1 C2 H2 120.1 . . ?
C1 C2 C3 119.8(2) . . ?
C3 C2 H2 120.1 . . ?
C5 C4 H4 119.4 . . ?
C3 C4 C5 121.1(3) . . ?
C3 C4 H4 119.4 . . ?
C2 C3 H3 119.5 . . ?
C4 C3 C2 121.0(3) . . ?
C4 C3 H3 119.5 . . ?
C19 C20 H20 121.7 . . ?
C19 C20 C21 116.6(3) . . ?
C21 C20 H20 121.7 . . ?
C18 C23 H23 120.6 . . ?
C22 C23 C18 118.7(3) . . ?
C22 C23 H23 120.6 . . ?
C23 C22 H22 119.2 . . ?
C23 C22 C21 121.6(3) . . ?
C21 C22 H22 119.2 . . ?
C20 C21 C22 121.1(3) . . ?
C20 C21 H21 119.5 . . ?
C22 C21 H21 119.5 . . ?

loop_
_geom_bond_atom_site_label_1
_geom_bond_atom_site_label_2
_geom_bond_distance
_geom_bond_site_symmetry_2
_geom_bond_publ_flag
O1 N1 1.403(2) . ?
O1 C13 1.482(2) . ?
O2 C16 1.375(3) . ?
O2 C19 1.378(3) . ?
N1 C11 1.279(2) . ?
C8 C11 1.465(3) . ?
C8 C9 1.367(3) . ?
C8 C7 1.426(3) . ?
C11 C12 1.494(3) . ?
C9 H9 0.9500 . ?
C9 C10 1.419(3) . ?
C7 H7 0.9500 . ?
C7 C6 1.354(3) . ?
C13 C15 1.524(3) . ?
C13 C12 1.525(3) . ?
C13 C14 1.508(3) . ?
C16 C15 1.478(3) . ?
C16 C17 1.336(3) . ?
C1 H1 0.9500 . ?
C1 C10 1.416(3) . ?
C1 C2 1.362(3) . ?
C10 C5 1.422(3) . ?
C15 H15A 0.9900 . ?
C15 H15B 0.9900 . ?
C6 H6 0.9500 . ?
C6 C5 1.409(3) . ?
C5 C4 1.420(3) . ?
C17 H17 0.9500 . ?
C17 C18 1.424(4) . ?
C19 C18 1.373(3) . ?
C19 C20 1.365(4) . ?
C12 H12A 0.9900 . ?
C12 H12B 0.9900 . ?
C14 H14A 0.9800 . ?
C14 H14B 0.9800 . ?
C14 H14C 0.9800 . ?
C18 C23 1.406(4) . ?
C2 H2 0.9500 . ?
C2 C3 1.402(4) . ?
C4 H4 0.9500 . ?
C4 C3 1.352(4) . ?
C3 H3 0.9500 . ?
C20 H20 0.9500 . ?
C20 C21 1.374(4) . ?
C23 H23 0.9500 . ?
C23 C22 1.359(5) . ?
C22 H22 0.9500 . ?
C22 C21 1.376(5) . ?
C21 H21 0.9500 . ?

loop_
_geom_torsion_atom_site_label_1
_geom_torsion_atom_site_label_2
_geom_torsion_atom_site_label_3
_geom_torsion_atom_site_label_4
_geom_torsion
_geom_torsion_site_symmetry_1
_geom_torsion_site_symmetry_2
_geom_torsion_site_symmetry_3
_geom_torsion_site_symmetry_4
_geom_torsion_publ_flag
O1 N1 C11 C8 -178.68(15) . . . . ?
O1 N1 C11 C12 0.4(2) . . . . ?
O1 C13 C15 C16 -64.8(2) . . . . ?
O1 C13 C12 C11 0.2(2) . . . . ?
O2 C16 C15 C13 72.6(2) . . . . ?
O2 C16 C17 C18 -0.5(3) . . . . ?
O2 C19 C18 C17 -0.3(3) . . . . ?
O2 C19 C18 C23 179.6(2) . . . . ?
O2 C19 C20 C21 -179.3(3) . . . . ?
N1 O1 C13 C15 -117.86(18) . . . . ?
N1 O1 C13 C12 0.0(2) . . . . ?
N1 O1 C13 C14 120.16(18) . . . . ?
N1 C11 C12 C13 -0.4(3) . . . . ?
C8 C11 C12 C13 178.67(17) . . . . ?
C8 C9 C10 C1 179.45(18) . . . . ?
C8 C9 C10 C5 -0.3(3) . . . . ?
C8 C7 C6 C5 -0.3(3) . . . . ?
C11 C8 C9 C10 -179.05(16) . . . . ?
C11 C8 C7 C6 179.36(18) . . . . ?
C9 C8 C11 N1 168.29(17) . . . . ?
C9 C8 C11 C12 -10.7(3) . . . . ?
C9 C8 C7 C6 0.4(3) . . . . ?
C9 C10 C5 C6 0.5(3) . . . . ?
C9 C10 C5 C4 -178.99(19) . . . . ?
C7 C8 C11 N1 -10.6(3) . . . . ?
C7 C8 C11 C12 170.4(2) . . . . ?
C7 C8 C9 C10 -0.1(3) . . . . ?
C7 C6 C5 C10 -0.2(3) . . . . ?
C7 C6 C5 C4 179.2(2) . . . . ?
C13 O1 N1 C11 -0.3(2) . . . . ?
C16 O2 C19 C18 0.0(2) . . . . ?
C16 O2 C19 C20 179.7(3) . . . . ?
C16 C17 C18 C19 0.5(3) . . . . ?
C16 C17 C18 C23 -179.4(3) . . . . ?
C1 C10 C5 C6 -179.31(19) . . . . ?
C1 C10 C5 C4 1.2(3) . . . . ?
C1 C2 C3 C4 0.9(4) . . . . ?
C10 C1 C2 C3 -0.8(4) . . . . ?
C10 C5 C4 C3 -1.2(4) . . . . ?
C15 C13 C12 C11 115.4(2) . . . . ?
C15 C16 C17 C18 179.1(2) . . . . ?
C6 C5 C4 C3 179.3(3) . . . . ?
C5 C4 C3 C2 0.2(4) . . . . ?
C17 C16 C15 C13 -107.0(3) . . . . ?
C17 C18 C23 C22 -179.8(3) . . . . ?
C19 O2 C16 C15 -179.40(17) . . . . ?
C19 O2 C16 C17 0.3(2) . . . . ?
C19 C18 C23 C22 0.4(5) . . . . ?
C19 C20 C21 C22 -0.8(5) . . . . ?
C12 C13 C15 C16 -177.69(18) . . . . ?
C14 C13 C15 C16 53.1(3) . . . . ?
C14 C13 C12 C11 -115.5(2) . . . . ?
C18 C19 C20 C21 0.3(4) . . . . ?
C18 C23 C22 C21 -0.9(6) . . . . ?
C2 C1 C10 C9 180.0(2) . . . . ?
C2 C1 C10 C5 -0.2(3) . . . . ?
C20 C19 C18 C17 -180.0(3) . . . . ?
C20 C19 C18 C23 -0.1(4) . . . . ?
C23 C22 C21 C20 1.1(6) . . . . ?
